data_4310415
loop_
_publ_author_name
'Pauline Pearson'
'Christopher M. Kepert'
'Glen B. Deacon'
'Leone Spiccia'
'Andrew C. Warden'
'Brian W. Skelton'
'Allan H. White'

_publ_contact_author_address
;
   Department of Chemistry
   University of Western Australia
   35 Stirling Highway
   Crawley
   Western Australia 6009
   Australia
;
_publ_contact_author_email bws@crystal.uwa.edu.au
_publ_contact_author_fax (+61)_08_9380_1118
_publ_contact_author_name 'Skelton, B. W.'
_publ_contact_author_phone (+61)_08-9380_3481
_publ_section_title
;
 Carbonyl-Carboxylato-Ruthenium Complexes Incorporating Diimine Ligands
 and Unexpected Cyclometalation of Carboxylate Ligands
;
_journal_name_full 'Inorganic Chemistry'
_journal_page_first 683
_journal_page_last 691
_journal_paper_doi 10.1021/ic0348401
_journal_volume 43
_journal_year 2004
_chemical_formula_sum 'C12 H12 N2'
_chemical_formula_weight 184.24
_space_group_IT_number 61
_symmetry_cell_setting orthorhombic
_symmetry_space_group_name_Hall '-P 2ac 2ab'
_symmetry_space_group_name_H-M 'P b c a'
_audit_creation_date 01-04-12
_audit_creation_method Xtal3.6
_cell_angle_alpha 90.00000
_cell_angle_beta 90.00000
_cell_angle_gamma 90.00000
_cell_formula_units_Z 4
_cell_length_a 11.9978(6)
_cell_length_b 10.7508(8)
_cell_length_c 7.4927(9)
_cell_measurement_reflns_used 3508
_cell_measurement_temperature 150
_cell_measurement_theta_max 18.9
_cell_measurement_theta_min 2.6
_cell_volume 966.45(14)
_computing_cell_refinement 'Siemens SAINT (Siemens, 1995)'
_computing_data_collection 'Siemens SMART (Siemens, 1995)'
_computing_data_reduction 'xtal ADDREF SORTRF'
_computing_molecular_graphics xtal
_computing_publication_material 'xtal BONDLA CIFIO'
_computing_structure_refinement 'xtal CRYLSQ'
_computing_structure_solution xtal
_diffrn_ambient_temperature 150
_diffrn_measurement_device_type
;
Bruker SMART CCD diffractometer
;
_diffrn_measurement_method '\w scans'
_diffrn_radiation_detector 'CCD area detector'
_diffrn_radiation_monochromator graphite
_diffrn_radiation_source 'sealed tube'
_diffrn_radiation_type 'Mo K\a'
_diffrn_radiation_wavelength .71073
_diffrn_reflns_av_R_equivalents .042
_diffrn_reflns_av_sigmaI/netI .085
_diffrn_reflns_limit_h_max 20
_diffrn_reflns_limit_h_min 0
_diffrn_reflns_limit_k_max 18
_diffrn_reflns_limit_k_min 0
_diffrn_reflns_limit_l_max 12
_diffrn_reflns_limit_l_min 0
_diffrn_reflns_number 20080
_diffrn_reflns_theta_max 37.94
_diffrn_reflns_theta_min 3.4
_diffrn_standards_decay_% 0
_exptl_absorpt_coefficient_mu .076
_exptl_absorpt_correction_T_max .89
_exptl_absorpt_correction_T_min .72
_exptl_absorpt_correction_type multi-scan
_exptl_absorpt_process_details
;
 SADABS; Sheldrick, 1996
;
_exptl_crystal_colour colourless
_exptl_crystal_density_diffrn 1.266
_exptl_crystal_description prism
_exptl_crystal_F_000 392
_exptl_crystal_size_max .3
_exptl_crystal_size_mid .2
_exptl_crystal_size_min .17
_refine_diff_density_max .568
_refine_diff_density_min -.29
_refine_ls_goodness_of_fit_all 1.131
_refine_ls_goodness_of_fit_ref 1.282
_refine_ls_hydrogen_treatment refall
_refine_ls_matrix_type full
_refine_ls_number_constraints 0
_refine_ls_number_parameters 88
_refine_ls_number_reflns 1743
_refine_ls_number_restraints 0
_refine_ls_R_factor_all .073
_refine_ls_R_factor_gt .045
_refine_ls_shift/su_max .002
_refine_ls_shift/su_mean .0003
_refine_ls_structure_factor_coef F
_refine_ls_weighting_scheme calc
_refine_ls_wR_factor_all .056
_refine_ls_wR_factor_ref .052
_reflns_d_resolution_high .578
_reflns_d_resolution_low 5.992
_reflns_Friedel_coverage 0
_reflns_limit_h_max 20
_reflns_limit_h_min 0
_reflns_limit_k_max 18
_reflns_limit_k_min 0
_reflns_limit_l_max 12
_reflns_limit_l_min 0
_reflns_number_gt 1743
_reflns_number_total 2563
_reflns_threshold_expression 'F    > 4.00 sig(F   )'
_cod_data_source_file ic0348401si20031112_114047_6.cif
_cod_data_source_block gdpp21
_cod_original_sg_symbol_Hall -p_2ac_2ab
_cod_database_code 4310415

loop_
_symmetry_equiv_pos_as_xyz
+x,+y,+z
1/2-x,-y,1/2+z
1/2+x,1/2-y,-z
-x,1/2+y,1/2-z
-x,-y,-z
1/2+x,+y,1/2-z
1/2-x,1/2+y,+z
+x,1/2-y,1/2+z

loop_
_atom_site_label
_atom_site_fract_x
_atom_site_fract_y
_atom_site_fract_z
_atom_site_U_iso_or_equiv
_atom_site_adp_type
_atom_site_calc_flag
_atom_site_calc_attached_atom
_atom_site_occupancy
_atom_site_disorder_assembly
_atom_site_disorder_group
N1 .48140(7) .14622(7) .11455(11) .0204(3) Uani ? ? 1.00000 ? ?
C2 .45320(7) .04221(8) .02537(12) .0160(3) Uani ? ? 1.00000 ? ?
C3 .34320(7) .01294(9) -.01905(13) .0177(3) Uani ? ? 1.00000 ? ?
C4 .25698(8) .09330(9) .02908(13) .0193(4) Uani ? ? 1.00000 ? ?
C41 .13786(8) .06554(12) -.01670(16) .0261(5) Uani ? ? 1.00000 ? ?
C5 .28650(8) .20070(9) .12216(14) .0224(4) Uani ? ? 1.00000 ? ?
C6 .39787(8) .22258(9) .16144(14) .0235(4) Uani ? ? 1.00000 ? ?
H3 .3274(11) -.0641(12) -.0857(18) .026(3) Uiso ? ? 1.00000 ? ?
H41a .1281(15) -.014(2) -.075(3) .064(6) Uiso ? ? 1.00000 ? ?
H41b .1085(17) .128(2) -.100(3) .073(6) Uiso ? ? 1.00000 ? ?
H41c .0920(18) .068(2) .085(3) .087(7) Uiso ? ? 1.00000 ? ?
H5 .2295(12) .2609(14) .1617(18) .035(4) Uiso ? ? 1.00000 ? ?
H6 .4188(11) .2990(11) .2273(18) .027(3) Uiso ? ? 1.00000 ? ?

loop_
_atom_site_aniso_label
_atom_site_aniso_U_11
_atom_site_aniso_U_22
_atom_site_aniso_U_33
_atom_site_aniso_U_12
_atom_site_aniso_U_13
_atom_site_aniso_U_23
N1 .0188(3) .0181(3) .0242(4) .0004(3) -.0004(3) -.0032(3)
C2 .0151(3) .0160(3) .0170(3) .0001(3) .0001(3) .0009(3)
C3 .0150(3) .0187(4) .0194(4) -.0004(3) -.0001(3) -.0004(3)
C4 .0159(3) .0229(4) .0191(4) .0016(3) .0009(3) .0021(3)
C41 .0147(4) .0343(5) .0293(5) .0016(4) -.0007(4) -.0021(4)
C5 .0203(4) .0213(4) .0256(4) .0044(3) .0024(3) -.0014(3)
C6 .0223(4) .0200(4) .0282(5) .0013(3) .0005(4) -.0055(4)

loop_
_atom_type_symbol
_atom_type_description
_atom_type_oxidation_number
_atom_type_number_in_cell
_atom_type_scat_dispersion_real
_atom_type_scat_dispersion_imag
_atom_type_scat_source
C ? 0 48 .002 .002 'Int Tables Vol IV Tables 2.2B and 2.3.1'
H ? 0 48 0 0 'Int Tables Vol IV Tables 2.2B and 2.3.1'
N ? 0 8 .004 .003 'Int Tables Vol IV Tables 2.2B and 2.3.1'

loop_
_diffrn_attenuator_code
_diffrn_attenuator_scale
? ?

loop_
_geom_angle_atom_site_label_1
_geom_angle_atom_site_label_2
_geom_angle_atom_site_label_3
_geom_angle_site_symmetry_1
_geom_angle_site_symmetry_2
_geom_angle_site_symmetry_3
_geom_angle
_geom_angle_publ_flag
C2 N1 C6 . . . 116.77(8) ?
N1 C2 C3 . . . 122.88(8) ?
N1 C2 C2 . . '5 655' 116.26(8) ?
C3 C2 C2 . . '5 655' 120.86(8) ?
C2 C3 C4 . . . 119.96(8) ?
C2 C3 H3 . . . 119.5(7) ?
C4 C3 H3 . . . 120.5(8) ?
C3 C4 C41 . . . 121.62(9) ?
C3 C4 C5 . . . 116.97(8) ?
C41 C4 C5 . . . 121.41(9) ?
C4 C41 H41a . . . 113.3(11) ?
C4 C41 H41b . . . 110.5(12) ?
C4 C41 H41c . . . 111.6(13) ?
H41a C41 H41b . . . 106.0(17) ?
H41a C41 H41c . . . 108.6(17) ?
H41b C41 H41c . . . 106.5(18) ?
C4 C5 C6 . . . 119.39(9) ?
C4 C5 H5 . . . 121.1(9) ?
C6 C5 H5 . . . 119.5(9) ?
N1 C6 C5 . . . 124.02(9) ?
N1 C6 H6 . . . 116.7(7) ?
C5 C6 H6 . . . 119.3(7) ?

loop_
_geom_bond_atom_site_label_1
_geom_bond_atom_site_label_2
_geom_bond_site_symmetry_1
_geom_bond_site_symmetry_2
_geom_bond_distance
_geom_bond_publ_flag
N1 C2 . . 1.3459(12) ?
N1 C6 . . 1.3423(13) ?
C2 C3 . . 1.3969(12) ?
C2 C2 . '5 655' 1.4930(12) ?
C3 C4 . . 1.3952(13) ?
C3 H3 . . .985(13) ?
C4 C41 . . 1.4998(14) ?
C4 C5 . . 1.3947(14) ?
C41 H41a . . .96(2) ?
C41 H41b . . .98(2) ?
C41 H41c . . .94(2) ?
C5 C6 . . 1.3882(14) ?
C5 H5 . . .987(15) ?
C6 H6 . . .991(13) ?

loop_
_geom_hbond_atom_site_label_D
_geom_hbond_atom_site_label_H
_geom_hbond_atom_site_label_A
_geom_hbond_site_symmetry_D
_geom_hbond_site_symmetry_H
_geom_hbond_site_symmetry_A
_geom_hbond_distance_DH
_geom_hbond_distance_HA
_geom_hbond_distance_DA
_geom_hbond_angle_DHA
_geom_hbond_publ_flag
? ? ? ? ? ? ? ? ? ? ?

loop_
_geom_torsion_atom_site_label_1
_geom_torsion_atom_site_label_2
_geom_torsion_atom_site_label_3
_geom_torsion_atom_site_label_4
_geom_torsion_site_symmetry_1
_geom_torsion_site_symmetry_2
_geom_torsion_site_symmetry_3
_geom_torsion_site_symmetry_4
_geom_torsion
_geom_torsion_publ_flag
? ? ? ? ? ? ? ? ? ?
